data_7209729
loop_
_publ_author_name
'Wang, Shuai-Hua'
'Zheng, Fa-Kun'
'Wu, Mei-Feng'
'Liu, Zhi-Fa'
'Chen, Jun'
'Guo, Guo-Cong'
'Wu, A-Qing'

_publ_section_title
;
 Hydrothermal syntheses, crystal structures and physical properties of a
 new family of energetic coordination polymers with nitrogen-rich ligand
 N-[2-(1H-tetrazol-5-yl)ethyl]glycine
;
_journal_issue 14
_journal_name_full CrystEngComm
_journal_page_first 2616
_journal_paper_doi 10.1039/c3ce27048c
_journal_volume 15
_journal_year 2013
_chemical_formula_moiety '[Zn(tzeg)]n '
_chemical_formula_sum 'C5 H7 N5 O2 Zn'
_chemical_formula_weight 234.53
_chemical_melting_point ?
_chemical_name_common '[Zn(tzeg)]n'
_chemical_name_systematic '[Zn(tzeg)]n'
_space_group_IT_number 88
_symmetry_cell_setting tetragonal
_symmetry_space_group_name_Hall '-I 4ad'
_symmetry_space_group_name_H-M 'I 41/a :2'
_atom_sites_solution_hydrogens geom
_atom_sites_solution_primary direct
_atom_sites_solution_secondary difmap
_audit_creation_method SHELXL-97
_cell_angle_alpha 90.00
_cell_angle_beta 90.00
_cell_angle_gamma 90.00
_cell_formula_units_Z 16
_cell_length_a 21.7900(10)
_cell_length_b 21.7900(10)
_cell_length_c 6.9741(5)
_cell_measurement_reflns_used 4032
_cell_measurement_temperature 293(2)
_cell_measurement_theta_max 27.4123
_cell_measurement_theta_min 2.6439
_cell_volume 3311.3(3)
_computing_cell_refinement 'CrystalClear (Rigaku Inc., 2008)'
_computing_data_collection 'CrystalClear (Rigaku Inc., 2008)'
_computing_data_reduction 'CrystalClear (Rigaku Inc., 2008)'
_computing_publication_material 'SHELXL-97 (Sheldrick, 1997)'
_computing_structure_refinement 'SHELXL-97 (Sheldrick, 1997)'
_computing_structure_solution 'SHELXS-97 (Sheldrick, 1990)'
_diffrn_ambient_temperature 293(2)
_diffrn_detector_area_resol_mean 14.6306
_diffrn_measured_fraction_theta_full 0.998
_diffrn_measured_fraction_theta_max 0.998
_diffrn_measurement_device_type 'Rigaku Mercury CCD'
_diffrn_measurement_method CCD_Profile_fitting
_diffrn_radiation_monochromator graphite
_diffrn_radiation_source 'fine-focus sealed tube'
_diffrn_radiation_type MoK\a
_diffrn_radiation_wavelength 0.71073
_diffrn_reflns_av_R_equivalents 0.0293
_diffrn_reflns_av_sigmaI/netI 0.0164
_diffrn_reflns_limit_h_max 26
_diffrn_reflns_limit_h_min -24
_diffrn_reflns_limit_k_max 26
_diffrn_reflns_limit_k_min -26
_diffrn_reflns_limit_l_max 8
_diffrn_reflns_limit_l_min -8
_diffrn_reflns_number 10428
_diffrn_reflns_theta_full 25.35
_diffrn_reflns_theta_max 25.35
_diffrn_reflns_theta_min 2.64
_exptl_absorpt_coefficient_mu 2.940
_exptl_absorpt_correction_T_max 1.0000
_exptl_absorpt_correction_T_min 0.7617
_exptl_absorpt_correction_type multi-scan
_exptl_absorpt_process_details 'Sphere (Rigaku CrystalClear)'
_exptl_crystal_colour Colorless
_exptl_crystal_density_diffrn 1.882
_exptl_crystal_density_meas ?
_exptl_crystal_density_method 'not measured'
_exptl_crystal_description Block
_exptl_crystal_F_000 1888
_exptl_crystal_size_max 0.256
_exptl_crystal_size_mid 0.230
_exptl_crystal_size_min 0.190
_refine_diff_density_max 0.435
_refine_diff_density_min -0.248
_refine_diff_density_rms 0.067
_refine_ls_extinction_method none
_refine_ls_goodness_of_fit_ref 1.008
_refine_ls_hydrogen_treatment constr
_refine_ls_matrix_type full
_refine_ls_number_parameters 118
_refine_ls_number_reflns 1519
_refine_ls_number_restraints 0
_refine_ls_restrained_S_all 1.008
_refine_ls_R_factor_all 0.0324
_refine_ls_R_factor_gt 0.0297
_refine_ls_shift/su_max 0.000
_refine_ls_shift/su_mean 0.000
_refine_ls_structure_factor_coef Fsqd
_refine_ls_weighting_details 'calc w=1/[\s^2^(Fo^2^)+(0.0400P)^2^+11.3216P] where P=(Fo^2^+2Fc^2^)/3'
_refine_ls_weighting_scheme calc
_refine_ls_wR_factor_gt 0.0742
_refine_ls_wR_factor_ref 0.0758
_reflns_number_gt 1417
_reflns_number_total 1519
_reflns_threshold_expression >2sigma(I)
_cod_data_source_file c3ce27048c.txt
_cod_data_source_block 88
_cod_depositor_comments
;
The following automatic conversions were performed:

'_chemical_melting_point' value 'not measured' was changed to '?' -
the value is undefined or not
given.

'_exptl_absorpt_correction_type' value 'Multi-scan' changed
to 'multi-scan' according to
/home/saulius/struct/CIF-dictionaries/cif_core.dic dictionary named
'cif_core.dic' version 2.4.2 from 2011-04-26.

Automatic conversion script
Id: cif_fix_values 1891 2012-01-12 08:04:46Z andrius 

The following automatic conversions were performed:

'_exptl_crystal_density_meas' value 'not measured' was changed to '?'
- the value is perceived as not measured.

Automatic conversion script
Id: cif_fix_values 3008 2015-01-20 13:52:24Z robertas 
;
_cod_original_sg_symbol_H-M 'I 4(1)/a'
_cod_database_code 7209729

loop_
_symmetry_equiv_pos_as_xyz
'x, y, z'
'-x+1/2, -y, z+1/2'
'-y+3/4, x+1/4, z+1/4'
'y+3/4, -x+3/4, z+3/4'
'x+1/2, y+1/2, z+1/2'
'-x+1, -y+1/2, z+1'
'-y+5/4, x+3/4, z+3/4'
'y+5/4, -x+5/4, z+5/4'
'-x, -y, -z'
'x-1/2, y, -z-1/2'
'y-3/4, -x-1/4, -z-1/4'
'-y-3/4, x-3/4, -z-3/4'
'-x+1/2, -y+1/2, -z+1/2'
'x, y+1/2, -z'
'y-1/4, -x+1/4, -z+1/4'
'-y-1/4, x-1/4, -z-1/4'

loop_
_atom_site_label
_atom_site_type_symbol
_atom_site_fract_x
_atom_site_fract_y
_atom_site_fract_z
_atom_site_U_iso_or_equiv
_atom_site_adp_type
_atom_site_occupancy
_atom_site_symmetry_multiplicity
_atom_site_calc_flag
_atom_site_refinement_flags
Zn1 Zn 0.118630(14) 0.139204(14) 0.06422(5) 0.02340(14) Uani 1 1 d .
O2 O -0.04441(9) 0.15729(11) 0.3649(3) 0.0349(5) Uani 1 1 d .
C5 C 0.00917(13) 0.15060(13) 0.3042(4) 0.0258(6) Uani 1 1 d .
N1 N 0.30983(11) 0.13867(12) 0.1576(4) 0.0303(6) Uani 1 1 d .
N5 N 0.12027(10) 0.14864(11) 0.3680(4) 0.0276(5) Uani 1 1 d .
H5A H 0.1223 0.1101 0.4182 0.033 Uiso 1 1 calc R
C1 C 0.25208(13) 0.14457(15) 0.2154(4) 0.0292(7) Uani 1 1 d .
N4 N 0.21429(12) 0.14388(14) 0.0653(4) 0.0356(6) Uani 1 1 d .
C4 C 0.06051(13) 0.17538(16) 0.4286(4) 0.0326(7) Uani 1 1 d .
H4A H 0.0621 0.2197 0.4175 0.039 Uiso 1 1 calc R
H4B H 0.0527 0.1652 0.5617 0.039 Uiso 1 1 calc R
N3 N 0.25042(13) 0.13787(17) -0.0915(4) 0.0486(8) Uani 1 1 d .
N2 N 0.30753(13) 0.13449(16) -0.0375(4) 0.0447(7) Uani 1 1 d .
O1 O 0.02236(10) 0.12694(12) 0.1470(3) 0.0424(6) Uani 1 1 d .
C2 C 0.23301(15) 0.1511(2) 0.4214(5) 0.0451(9) Uani 1 1 d .
H2A H 0.2649 0.1732 0.4898 0.054 Uiso 1 1 calc R
H2B H 0.2300 0.1105 0.4777 0.054 Uiso 1 1 calc R
C3 C 0.17231(14) 0.18436(17) 0.4513(5) 0.0369(8) Uani 1 1 d .
H3A H 0.1654 0.1903 0.5874 0.044 Uiso 1 1 calc R
H3B H 0.1742 0.2244 0.3910 0.044 Uiso 1 1 calc R

loop_
_atom_site_aniso_label
_atom_site_aniso_U_11
_atom_site_aniso_U_22
_atom_site_aniso_U_33
_atom_site_aniso_U_23
_atom_site_aniso_U_13
_atom_site_aniso_U_12
Zn1 0.0241(2) 0.0233(2) 0.0228(2) -0.00087(12) -0.00205(12) 0.00033(12)
O2 0.0231(11) 0.0464(13) 0.0352(12) -0.0098(10) -0.0016(9) -0.0018(9)
C5 0.0271(15) 0.0264(15) 0.0237(14) 0.0029(11) -0.0004(12) -0.0001(12)
N1 0.0228(12) 0.0393(15) 0.0286(13) -0.0037(11) -0.0002(10) 0.0000(10)
N5 0.0229(12) 0.0310(13) 0.0288(13) 0.0047(11) 0.0002(10) -0.0005(10)
C1 0.0229(15) 0.0377(17) 0.0270(16) -0.0001(13) -0.0008(12) -0.0020(12)
N4 0.0239(13) 0.0569(18) 0.0259(13) -0.0042(12) -0.0010(10) 0.0019(12)
C4 0.0250(15) 0.0436(18) 0.0293(16) -0.0046(13) 0.0015(12) -0.0004(13)
N3 0.0305(15) 0.089(2) 0.0260(15) -0.0065(15) 0.0002(12) 0.0032(15)
N2 0.0270(15) 0.077(2) 0.0298(15) -0.0070(14) 0.0043(12) 0.0015(14)
O1 0.0262(11) 0.0686(17) 0.0325(12) -0.0176(12) 0.0008(9) -0.0030(11)
C2 0.0268(17) 0.080(3) 0.0286(17) -0.0010(17) 0.0008(13) 0.0044(17)
C3 0.0282(16) 0.057(2) 0.0254(16) -0.0066(14) -0.0016(12) -0.0040(15)

loop_
_atom_type_symbol
_atom_type_description
_atom_type_scat_dispersion_real
_atom_type_scat_dispersion_imag
_atom_type_scat_source
C C 0.0033 0.0016 'International Tables Vol C Tables 4.2.6.8 and 6.1.1.4'
H H 0.0000 0.0000 'International Tables Vol C Tables 4.2.6.8 and 6.1.1.4'
N N 0.0061 0.0033 'International Tables Vol C Tables 4.2.6.8 and 6.1.1.4'
O O 0.0106 0.0060 'International Tables Vol C Tables 4.2.6.8 and 6.1.1.4'
Zn Zn 0.2839 1.4301 'International Tables Vol C Tables 4.2.6.8 and 6.1.1.4'

loop_
_geom_angle_atom_site_label_1
_geom_angle_atom_site_label_2
_geom_angle_atom_site_label_3
_geom_angle
_geom_angle_site_symmetry_1
_geom_angle_site_symmetry_3
O2 Zn1 N1 104.85(10) 12_666 7_444
O2 Zn1 N4 104.48(10) 12_666 .
N1 Zn1 N4 96.92(11) 7_444 .
O2 Zn1 N5 123.94(9) 12_666 .
N1 Zn1 N5 127.77(10) 7_444 .
N4 Zn1 N5 88.56(9) . .
O2 Zn1 O1 88.99(10) 12_666 .
N1 Zn1 O1 87.90(10) 7_444 .
N4 Zn1 O1 163.90(10) . .
N5 Zn1 O1 76.44(9) . .
C5 O2 Zn1 115.65(19) . 15
O1 C5 O2 124.2(3) . .
O1 C5 C4 118.8(3) . .
O2 C5 C4 117.0(3) . .
C1 N1 N2 105.9(2) . .
C1 N1 Zn1 130.2(2) . 8_444
N2 N1 Zn1 123.8(2) . 8_444
C4 N5 C3 110.5(2) . .
C4 N5 Zn1 107.80(18) . .
C3 N5 Zn1 116.76(19) . .
C4 N5 H5A 107.1 . .
C3 N5 H5A 107.1 . .
Zn1 N5 H5A 107.1 . .
N1 C1 N4 110.3(3) . .
N1 C1 C2 124.2(3) . .
N4 C1 C2 125.6(3) . .
C1 N4 N3 106.1(2) . .
C1 N4 Zn1 128.4(2) . .
N3 N4 Zn1 125.0(2) . .
N5 C4 C5 110.1(2) . .
N5 C4 H4A 109.6 . .
C5 C4 H4A 109.6 . .
N5 C4 H4B 109.6 . .
C5 C4 H4B 109.6 . .
H4A C4 H4B 108.1 . .
N2 N3 N4 109.1(3) . .
N3 N2 N1 108.6(3) . .
C5 O1 Zn1 113.73(19) . .
C1 C2 C3 114.6(3) . .
C1 C2 H2A 108.6 . .
C3 C2 H2A 108.6 . .
C1 C2 H2B 108.6 . .
C3 C2 H2B 108.6 . .
H2A C2 H2B 107.6 . .
N5 C3 C2 111.0(3) . .
N5 C3 H3A 109.4 . .
C2 C3 H3A 109.4 . .
N5 C3 H3B 109.4 . .
C2 C3 H3B 109.4 . .
H3A C3 H3B 108.0 . .

loop_
_geom_bond_atom_site_label_1
_geom_bond_atom_site_label_2
_geom_bond_distance
_geom_bond_site_symmetry_2
Zn1 O2 1.993(2) 12_666
Zn1 N1 2.052(2) 7_444
Zn1 N4 2.087(3) .
Zn1 N5 2.129(3) .
Zn1 O1 2.192(2) .
O2 C5 1.250(4) .
O2 Zn1 1.993(2) 15
C5 O1 1.245(4) .
C5 C4 1.515(4) .
N1 C1 1.328(4) .
N1 N2 1.365(4) .
N1 Zn1 2.052(2) 8_444
N5 C4 1.488(4) .
N5 C3 1.493(4) .
N5 H5A 0.9100 .
C1 N4 1.332(4) .
C1 C2 1.502(4) .
N4 N3 1.354(4) .
C4 H4A 0.9700 .
C4 H4B 0.9700 .
N3 N2 1.302(4) .
C2 C3 1.522(5) .
C2 H2A 0.9700 .
C2 H2B 0.9700 .
C3 H3A 0.9700 .
C3 H3B 0.9700 .
